data_7208969
loop_
_publ_author_name
'Ma, Li'
'Yu, Naiqian'
'Chen, Susu'
'Deng, Hong'

_publ_section_title
;
 Construction of diverse CdII/ZnII coordination polymers based on
 5-(quinolyl)tetrazolate generated via in situ hydrothermal synthesis
;
_journal_issue 7
_journal_name_full CrystEngComm
_journal_page_first 1352
_journal_paper_doi 10.1039/c2ce26323h
_journal_volume 15
_journal_year 2013
_chemical_formula_moiety 'C20 H12 Cd N10'
_chemical_formula_sum 'C20 H12 Cd N10'
_chemical_formula_weight 504.81
_chemical_name_systematic
;
?
;
_space_group_IT_number 70
_symmetry_cell_setting orthorhombic
_symmetry_space_group_name_Hall '-F 2uv 2vw'
_symmetry_space_group_name_H-M 'F d d d :2'
_atom_sites_solution_hydrogens geom
_atom_sites_solution_primary direct
_atom_sites_solution_secondary difmap
_audit_creation_method SHELXL-97
_cell_angle_alpha 90.00
_cell_angle_beta 90.00
_cell_angle_gamma 90.00
_cell_formula_units_Z 16
_cell_length_a 15.1007(10)
_cell_length_b 17.2538(11)
_cell_length_c 31.509(2)
_cell_measurement_reflns_used 2448
_cell_measurement_temperature 296(2)
_cell_measurement_theta_max 28.06
_cell_measurement_theta_min 1.91
_cell_volume 8209.5(9)
_computing_cell_refinement 'Apex2 (Bruker, 2005)'
_computing_data_collection 'Apex2 (Bruker, 2005)'
_computing_data_reduction 'Apex2 (Bruker, 2005)'
_computing_molecular_graphics 'SHELXTL 6.12'
_computing_publication_material 'SHELXTL 6.12'
_computing_structure_refinement 'SHELXTL 6.12'
_computing_structure_solution 'SHELXTL 6.12 (Bruker, 2000-2003)'
_diffrn_ambient_temperature 296(2)
_diffrn_measured_fraction_theta_full 0.980
_diffrn_measured_fraction_theta_max 0.980
_diffrn_measurement_device_type 'Bruker AXS SMART APEX CCD diffractometer'
_diffrn_measurement_method '\w scans'
_diffrn_radiation_monochromator graphite
_diffrn_radiation_source 'fine-focus sealed tube'
_diffrn_radiation_type MoK\a
_diffrn_radiation_wavelength 0.71073
_diffrn_reflns_av_R_equivalents 0.0210
_diffrn_reflns_av_sigmaI/netI 0.0168
_diffrn_reflns_limit_h_max 15
_diffrn_reflns_limit_h_min -19
_diffrn_reflns_limit_k_max 21
_diffrn_reflns_limit_k_min -22
_diffrn_reflns_limit_l_max 41
_diffrn_reflns_limit_l_min -40
_diffrn_reflns_number 11883
_diffrn_reflns_theta_full 28.06
_diffrn_reflns_theta_max 28.06
_diffrn_reflns_theta_min 1.91
_diffrn_standards_number 0
_exptl_absorpt_coefficient_mu 1.094
_exptl_absorpt_correction_T_max 0.014
_exptl_absorpt_correction_T_min 0.008
_exptl_absorpt_correction_type multi-scan
_exptl_absorpt_process_details 'Apex2 (Bruker, 2005)'
_exptl_crystal_colour colourless
_exptl_crystal_density_diffrn 1.634
_exptl_crystal_density_method 'not measured'
_exptl_crystal_description block
_exptl_crystal_F_000 4000.0
_exptl_crystal_size_max 0.30
_exptl_crystal_size_mid 0.28
_exptl_crystal_size_min 0.25
_refine_diff_density_max 0.370
_refine_diff_density_min -0.371
_refine_diff_density_rms 0.065
_refine_ls_extinction_method none
_refine_ls_goodness_of_fit_ref 1.082
_refine_ls_hydrogen_treatment constr
_refine_ls_matrix_type full
_refine_ls_number_parameters 141
_refine_ls_number_reflns 2448
_refine_ls_number_restraints 0
_refine_ls_restrained_S_all 1.082
_refine_ls_R_factor_all 0.0258
_refine_ls_R_factor_gt 0.0217
_refine_ls_shift/su_max 0.001
_refine_ls_shift/su_mean 0.000
_refine_ls_structure_factor_coef Fsqd
_refine_ls_weighting_details 'calc w=1/[\s^2^(Fo^2^)+(0.0323P)^2^+14.5608P] where P=(Fo^2^+2Fc^2^)/3'
_refine_ls_weighting_scheme calc
_refine_ls_wR_factor_gt 0.0593
_refine_ls_wR_factor_ref 0.0613
_reflns_number_gt 2177
_reflns_number_total 2448
_reflns_threshold_expression >2sigma(I)
_cod_data_source_file c2ce26323h.txt
_cod_data_source_block 1
_cod_original_sg_symbol_Hall -F2uv2vw
_cod_original_sg_symbol_H-M Fddd
_cod_database_code 7208969

loop_
_symmetry_equiv_pos_as_xyz
'x, y, z'
'-x+3/4, -y+3/4, z'
'-x+3/4, y, -z+3/4'
'x, -y+3/4, -z+3/4'
'x, y+1/2, z+1/2'
'-x+3/4, -y+5/4, z+1/2'
'-x+3/4, y+1/2, -z+5/4'
'x, -y+5/4, -z+5/4'
'x+1/2, y, z+1/2'
'-x+5/4, -y+3/4, z+1/2'
'-x+5/4, y, -z+5/4'
'x+1/2, -y+3/4, -z+5/4'
'x+1/2, y+1/2, z'
'-x+5/4, -y+5/4, z'
'-x+5/4, y+1/2, -z+3/4'
'x+1/2, -y+5/4, -z+3/4'
'-x, -y, -z'
'x-3/4, y-3/4, -z'
'x-3/4, -y, z-3/4'
'-x, y-3/4, z-3/4'
'-x, -y+1/2, -z+1/2'
'x-3/4, y-1/4, -z+1/2'
'x-3/4, -y+1/2, z-1/4'
'-x, y-1/4, z-1/4'
'-x+1/2, -y, -z+1/2'
'x-1/4, y-3/4, -z+1/2'
'x-1/4, -y, z-1/4'
'-x+1/2, y-3/4, z-1/4'
'-x+1/2, -y+1/2, -z'
'x-1/4, y-1/4, -z'
'x-1/4, -y+1/2, z-3/4'
'-x+1/2, y-1/4, z-3/4'

loop_
_atom_site_label
_atom_site_type_symbol
_atom_site_fract_x
_atom_site_fract_y
_atom_site_fract_z
_atom_site_U_iso_or_equiv
_atom_site_adp_type
_atom_site_occupancy
_atom_site_symmetry_multiplicity
_atom_site_calc_flag
_atom_site_refinement_flags
C1 C 0.21906(13) 0.33944(11) 0.05576(6) 0.0292(4) Uani 1 1 d .
H1 H 0.1946 0.2999 0.0394 0.035 Uiso 1 1 calc R
C2 C 0.25949(13) 0.40208(11) 0.03455(6) 0.0279(4) Uani 1 1 d .
C3 C 0.29665(14) 0.45971(12) 0.05837(6) 0.0356(4) Uani 1 1 d .
H3 H 0.3244 0.5013 0.0452 0.043 Uiso 1 1 calc R
C4 C 0.29273(14) 0.45589(12) 0.10313(6) 0.0334(4) Uani 1 1 d .
C5 C 0.25065(13) 0.39136(11) 0.12208(6) 0.0285(4) Uani 1 1 d .
C6 C 0.24703(15) 0.38605(12) 0.16679(7) 0.0369(5) Uani 1 1 d .
H6 H 0.2207 0.3434 0.1797 0.044 Uiso 1 1 calc R
C7 C 0.28235(17) 0.44391(15) 0.19095(7) 0.0462(5) Uani 1 1 d .
H7 H 0.2786 0.4407 0.2204 0.055 Uiso 1 1 calc R
C8 C 0.32401(19) 0.50794(15) 0.17256(8) 0.0517(6) Uani 1 1 d .
H8 H 0.3473 0.5468 0.1897 0.062 Uiso 1 1 calc R
C9 C 0.33062(19) 0.51355(13) 0.12959(7) 0.0460(6) Uani 1 1 d .
H9 H 0.3601 0.5554 0.1175 0.055 Uiso 1 1 calc R
C10 C 0.26390(12) 0.40150(11) -0.01199(6) 0.0279(4) Uani 1 1 d .
Cd1 Cd 0.1250 0.237189(10) 0.1250 0.02701(8) Uani 1 2 d S
N1 N 0.21392(11) 0.33370(9) 0.09742(5) 0.0286(3) Uani 1 1 d .
N2 N 0.23399(12) 0.34384(10) -0.03638(5) 0.0363(4) Uani 1 1 d .
N3 N 0.30393(11) 0.45687(9) -0.03452(5) 0.0315(3) Uani 1 1 d .
N4 N 0.29748(11) 0.43081(9) -0.07440(5) 0.0312(3) Uani 1 1 d .
N5 N 0.25646(13) 0.36336(10) -0.07586(5) 0.0369(4) Uani 1 1 d .

loop_
_atom_site_aniso_label
_atom_site_aniso_U_11
_atom_site_aniso_U_22
_atom_site_aniso_U_33
_atom_site_aniso_U_23
_atom_site_aniso_U_13
_atom_site_aniso_U_12
C1 0.0373(10) 0.0252(9) 0.0251(9) -0.0008(7) 0.0020(7) -0.0020(7)
C2 0.0337(9) 0.0276(9) 0.0223(8) 0.0019(7) 0.0049(7) 0.0012(7)
C3 0.0477(12) 0.0285(10) 0.0307(10) 0.0035(8) 0.0059(8) -0.0074(8)
C4 0.0417(11) 0.0287(10) 0.0298(10) -0.0011(8) 0.0033(8) -0.0050(8)
C5 0.0358(10) 0.0249(9) 0.0247(9) -0.0006(7) 0.0000(7) -0.0019(7)
C6 0.0465(12) 0.0373(11) 0.0268(10) 0.0011(8) 0.0001(9) -0.0084(9)
C7 0.0606(14) 0.0523(14) 0.0257(10) -0.0056(9) -0.0021(10) -0.0117(11)
C8 0.0677(17) 0.0479(14) 0.0396(12) -0.0117(10) -0.0022(12) -0.0192(12)
C9 0.0607(15) 0.0358(12) 0.0414(12) -0.0043(9) 0.0029(10) -0.0174(10)
C10 0.0344(9) 0.0257(9) 0.0237(8) 0.0039(7) 0.0027(7) 0.0008(7)
Cd1 0.04097(12) 0.02239(11) 0.01767(10) 0.000 -0.00334(7) 0.000
N1 0.0393(9) 0.0241(8) 0.0223(7) 0.0007(6) -0.0002(6) -0.0026(6)
N2 0.0507(10) 0.0330(9) 0.0254(8) 0.0031(7) 0.0021(7) -0.0093(8)
N3 0.0433(9) 0.0284(8) 0.0227(7) 0.0000(6) 0.0049(7) -0.0034(7)
N4 0.0423(9) 0.0286(8) 0.0226(7) 0.0011(6) 0.0022(7) -0.0013(7)
N5 0.0525(11) 0.0330(9) 0.0251(8) 0.0016(7) 0.0021(7) -0.0079(8)

loop_
_atom_type_symbol
_atom_type_description
_atom_type_scat_dispersion_real
_atom_type_scat_dispersion_imag
_atom_type_scat_source
C C 0.0033 0.0016 'International Tables Vol C Tables 4.2.6.8 and 6.1.1.4'
H H 0.0000 0.0000 'International Tables Vol C Tables 4.2.6.8 and 6.1.1.4'
N N 0.0061 0.0033 'International Tables Vol C Tables 4.2.6.8 and 6.1.1.4'
O O 0.0106 0.0060 'International Tables Vol C Tables 4.2.6.8 and 6.1.1.4'
Cd Cd -0.8075 1.2024 'International Tables Vol C Tables 4.2.6.8 and 6.1.1.4'
Eu Eu -0.1578 3.6682 'International Tables Vol C Tables 4.2.6.8 and 6.1.1.4'

loop_
_geom_angle_atom_site_label_1
_geom_angle_atom_site_label_2
_geom_angle_atom_site_label_3
_geom_angle
_geom_angle_site_symmetry_1
_geom_angle_site_symmetry_3
N1 C1 C2 123.72(17) . .
N1 C1 H1 118.1 . .
C2 C1 H1 118.1 . .
C3 C2 C1 118.38(17) . .
C3 C2 C10 122.35(17) . .
C1 C2 C10 119.21(17) . .
C2 C3 C4 119.81(18) . .
C2 C3 H3 120.1 . .
C4 C3 H3 120.1 . .
C3 C4 C5 118.48(18) . .
C3 C4 C9 122.48(19) . .
C5 C4 C9 119.03(18) . .
N1 C5 C6 119.96(17) . .
N1 C5 C4 120.73(17) . .
C6 C5 C4 119.31(18) . .
C7 C6 C5 119.6(2) . .
C7 C6 H6 120.2 . .
C5 C6 H6 120.2 . .
C6 C7 C8 121.6(2) . .
C6 C7 H7 119.2 . .
C8 C7 H7 119.2 . .
C9 C8 C7 120.1(2) . .
C9 C8 H8 119.9 . .
C7 C8 H8 119.9 . .
C8 C9 C4 120.3(2) . .
C8 C9 H9 119.8 . .
C4 C9 H9 119.8 . .
N3 C10 N2 112.34(16) . .
N3 C10 C2 123.15(17) . .
N2 C10 C2 124.36(17) . .
N4 Cd1 N4 127.63(8) 30 32_556
N4 Cd1 N1 110.79(6) 30 .
N4 Cd1 N1 106.36(6) 32_556 .
N4 Cd1 N1 106.36(6) 30 11_454
N4 Cd1 N1 110.79(6) 32_556 11_454
N1 Cd1 N1 87.69(8) . 11_454
C1 N1 C5 118.88(16) . .
C1 N1 Cd1 117.58(12) . .
C5 N1 Cd1 122.84(12) . .
N5 N2 C10 105.23(16) . .
C10 N3 N4 103.06(15) . .
N5 N4 N3 111.30(15) . .
N5 N4 Cd1 127.85(12) . 18_665
N3 N4 Cd1 119.49(12) . 18_665
N4 N5 N2 108.07(16) . .

loop_
_geom_bond_atom_site_label_1
_geom_bond_atom_site_label_2
_geom_bond_distance
_geom_bond_site_symmetry_2
C1 N1 1.319(2) .
C1 C2 1.410(3) .
C1 H1 0.9300 .
C2 C3 1.366(3) .
C2 C10 1.468(2) .
C3 C4 1.413(3) .
C3 H3 0.9300 .
C4 C5 1.414(3) .
C4 C9 1.419(3) .
C5 N1 1.379(2) .
C5 C6 1.413(3) .
C6 C7 1.364(3) .
C6 H6 0.9300 .
C7 C8 1.397(3) .
C7 H7 0.9300 .
C8 C9 1.361(3) .
C8 H8 0.9300 .
C9 H9 0.9300 .
C10 N3 1.335(2) .
C10 N2 1.336(3) .
Cd1 N4 2.2041(16) 30
Cd1 N4 2.2041(16) 32_556
Cd1 N1 2.3088(16) .
Cd1 N1 2.3088(16) 11_454
N2 N5 1.333(2) .
N3 N4 1.338(2) .
N4 N5 1.319(2) .
N4 Cd1 2.2041(16) 18_665
